data_4341348
loop_
_publ_author_name
'Sharma, Anuj K.'
'Kim, Jaekwang'
'Prior, John T.'
'Hawco, Nicholas J.'
'Rath, Nigam P.'
'Kim, Jungsu'
'Mirica, Liviu M.'

_publ_section_title
;
 Small Bifunctional Chelators That Do Not Disaggregate Amyloid \b Fibrils
 Exhibit Reduced Cellular Toxicity.
;
_journal_issue 21
_journal_name_full 'Inorganic chemistry'
_journal_page_first 11367
_journal_page_last 11376
_journal_paper_doi 10.1021/ic500926c
_journal_volume 53
_journal_year 2014
_chemical_formula_sum 'C34 H34 Cu N4 O2 S2'
_chemical_formula_weight 658.31
_chemical_name_systematic
; 
 ? 
;
_space_group_IT_number 15
_symmetry_cell_setting monoclinic
_symmetry_space_group_name_Hall '-C 2yc'
_symmetry_space_group_name_H-M 'C 1 2/c 1'
_atom_sites_solution_hydrogens geom
_atom_sites_solution_primary direct
_atom_sites_solution_secondary difmap
_audit_creation_method SHELXL-97
_cell_angle_alpha 90.00
_cell_angle_beta 116.072(4)
_cell_angle_gamma 90.00
_cell_formula_units_Z 4
_cell_length_a 19.8642(16)
_cell_length_b 13.1133(11)
_cell_length_c 12.7539(10)
_cell_measurement_reflns_used 9949
_cell_measurement_temperature 100(2)
_cell_measurement_theta_max 26.92
_cell_measurement_theta_min 2.26
_cell_volume 2984.1(4)
_computing_cell_refinement 'Bruker SAINT'
_computing_data_collection 'Bruker APEX2'
_computing_data_reduction 'Bruker SAINT'
_computing_molecular_graphics 'Bruker SHELXTL'
_computing_publication_material 'Bruker SHELXTL'
_computing_structure_refinement 'SHELXL-97 (Sheldrick, 2008)'
_computing_structure_solution 'SHELXS-97 (Sheldrick, 2008)'
_diffrn_ambient_temperature 100(2)
_diffrn_measured_fraction_theta_full 0.996
_diffrn_measured_fraction_theta_max 0.971
_diffrn_measurement_device_type 'Bruker APEX-II CCD'
_diffrn_measurement_method '\f and \w scans'
_diffrn_radiation_monochromator graphite
_diffrn_radiation_source 'fine-focus sealed tube'
_diffrn_radiation_type MoK\a
_diffrn_radiation_wavelength 0.71073
_diffrn_reflns_av_R_equivalents 0.0841
_diffrn_reflns_av_sigmaI/netI 0.0437
_diffrn_reflns_limit_h_max 25
_diffrn_reflns_limit_h_min -26
_diffrn_reflns_limit_k_max 17
_diffrn_reflns_limit_k_min -17
_diffrn_reflns_limit_l_max 16
_diffrn_reflns_limit_l_min -16
_diffrn_reflns_number 43481
_diffrn_reflns_theta_full 25.00
_diffrn_reflns_theta_max 27.90
_diffrn_reflns_theta_min 1.93
_exptl_absorpt_coefficient_mu 0.911
_exptl_absorpt_correction_T_max 0.8686
_exptl_absorpt_correction_T_min 0.7691
_exptl_absorpt_correction_type multi-scan
_exptl_absorpt_process_details 'sadabs v2008/1'
_exptl_crystal_colour blue
_exptl_crystal_density_diffrn 1.465
_exptl_crystal_density_meas ?
_exptl_crystal_density_method 'not measured'
_exptl_crystal_description rectangular
_exptl_crystal_F_000 1372
_exptl_crystal_size_max 0.30
_exptl_crystal_size_mid 0.19
_exptl_crystal_size_min 0.16
_refine_diff_density_max 0.984
_refine_diff_density_min -0.932
_refine_diff_density_rms 0.104
_refine_ls_extinction_method none
_refine_ls_goodness_of_fit_ref 1.031
_refine_ls_hydrogen_treatment constr
_refine_ls_matrix_type full
_refine_ls_number_parameters 205
_refine_ls_number_reflns 3472
_refine_ls_number_restraints 4
_refine_ls_restrained_S_all 1.041
_refine_ls_R_factor_all 0.0723
_refine_ls_R_factor_gt 0.0493
_refine_ls_shift/su_max 0.001
_refine_ls_shift/su_mean 0.000
_refine_ls_structure_factor_coef Fsqd
_refine_ls_weighting_details 'calc w=1/[\s^2^(Fo^2^)+(0.0638P)^2^+13.3845P] where P=(Fo^2^+2Fc^2^)/3'
_refine_ls_weighting_scheme calc
_refine_ls_wR_factor_gt 0.1206
_refine_ls_wR_factor_ref 0.1378
_reflns_number_gt 2648
_reflns_number_total 3472
_reflns_threshold_expression >2sigma(I)
_cod_data_source_file ic500926c_si_002.cif
_cod_data_source_block l3010
_cod_depositor_comments
;
The following automatic conversions were performed:

'_symmetry_cell_setting' value 'Monoclinic' changed to 'monoclinic'
according to
/home/saulius/struct/COD-crude-data--automatic-downloads/rss-feeds/ACS/lib/dictionaries/cif_core.dic
dictionary named 'cif_core.dic' version 2.4.2 from 2011-04-26.

Automatic conversion script
Id: cif_fix_values 2827 2014-09-09 07:05:25Z andrius 

 Adding full bibliography for 4341348--4341350.cif.

The following automatic conversions were performed:

'_exptl_crystal_density_meas' value 'no' was changed to '?' - the
value is perceived as not measured.

Automatic conversion script
Id: cif_fix_values 3008 2015-01-20 13:52:24Z robertas 
;
_cod_original_sg_symbol_H-M C2/c
_cod_database_code 4341348

loop_
_symmetry_equiv_pos_as_xyz
'x, y, z'
'-x, y, -z+1/2'
'x+1/2, y+1/2, z'
'-x+1/2, y+1/2, -z+1/2'
'-x, -y, -z'
'x, -y, z-1/2'
'-x+1/2, -y+1/2, -z'
'x+1/2, -y+1/2, z-1/2'

loop_
_atom_site_label
_atom_site_type_symbol
_atom_site_fract_x
_atom_site_fract_y
_atom_site_fract_z
_atom_site_U_iso_or_equiv
_atom_site_adp_type
_atom_site_occupancy
_atom_site_symmetry_multiplicity
_atom_site_calc_flag
_atom_site_refinement_flags
_atom_site_disorder_assembly
_atom_site_disorder_group
Cu1 Cu 1.0000 0.11259(4) 0.7500 0.01812(16) Uani 1 2 d S . .
S1 S 0.97744(4) 0.14293(6) 1.08451(6) 0.0208(2) Uani 1 1 d . . .
O1 O 0.89790(12) 0.07957(18) 0.68862(18) 0.0232(5) Uani 1 1 d . . .
N1 N 1.00537(14) 0.14633(19) 0.9048(2) 0.0175(5) Uani 1 1 d . . .
N2 N 0.69070(15) -0.1077(2) 0.6737(2) 0.0264(6) Uani 1 1 d . B .
C1 C 0.95583(16) 0.1124(2) 0.9394(2) 0.0171(6) Uani 1 1 d . . .
C2 C 0.88860(16) 0.0573(2) 0.8699(2) 0.0172(6) Uani 1 1 d . . .
C3 C 0.84449(16) 0.0161(2) 0.9205(3) 0.0197(6) Uani 1 1 d . . .
H3 H 0.8608 0.0248 1.0020 0.024 Uiso 1 1 calc R . .
C4 C 0.77932(17) -0.0358(2) 0.8584(3) 0.0220(6) Uani 1 1 d . . .
H4 H 0.7509 -0.0609 0.8965 0.026 Uiso 1 1 calc R . .
C5 C 0.75417(16) -0.0522(2) 0.7371(3) 0.0193(6) Uani 1 1 d . . .
C6 C 0.79641(17) -0.0103(2) 0.6849(3) 0.0203(6) Uani 1 1 d . . .
H6 H 0.7792 -0.0186 0.6032 0.024 Uiso 1 1 calc R . .
C7 C 0.86309(16) 0.0438(2) 0.7473(3) 0.0178(6) Uani 1 1 d . . .
C8 C 1.05669(17) 0.2070(2) 1.0967(3) 0.0214(6) Uani 1 1 d . . .
C9 C 1.06305(17) 0.2009(2) 0.9927(3) 0.0194(6) Uani 1 1 d . . .
C10 C 1.12283(18) 0.2478(3) 0.9827(3) 0.0245(7) Uani 1 1 d . . .
H10 H 1.1275 0.2441 0.9118 0.029 Uiso 1 1 calc R . .
C11 C 1.1751(2) 0.2999(3) 1.0776(3) 0.0309(8) Uani 1 1 d . . .
H11 H 1.2161 0.3324 1.0718 0.037 Uiso 1 1 calc R . .
C12 C 1.1685(2) 0.3052(3) 1.1821(3) 0.0349(9) Uani 1 1 d . . .
H12 H 1.2049 0.3417 1.2464 0.042 Uiso 1 1 calc R . .
C13 C 1.1100(2) 0.2584(3) 1.1933(3) 0.0298(8) Uani 1 1 d . . .
H13 H 1.1060 0.2611 1.2648 0.036 Uiso 1 1 calc R . .
C14 C 0.6667(2) -0.1294(3) 0.5503(3) 0.0361(9) Uani 1 1 d D . .
H14A H 0.6674 -0.0647 0.5108 0.043 Uiso 1 1 calc R A 1
H14B H 0.6141 -0.1533 0.5167 0.043 Uiso 1 1 calc R A 1
C15 C 0.7120(3) -0.2067(5) 0.5220(6) 0.0335(17) Uani 0.50 1 d PD B 1
H15A H 0.7653 -0.1893 0.5634 0.050 Uiso 0.50 1 calc PR B 1
H15B H 0.6966 -0.2067 0.4377 0.050 Uiso 0.50 1 calc PR B 1
H15C H 0.7036 -0.2745 0.5463 0.050 Uiso 0.50 1 calc PR B 1
C15' C 0.5969(4) -0.0717(6) 0.4740(6) 0.048(2) Uani 0.50 1 d PD B 2
H15D H 0.5571 -0.0879 0.4971 0.071 Uiso 0.50 1 calc PR B 2
H15E H 0.5808 -0.0913 0.3924 0.071 Uiso 0.50 1 calc PR B 2
H15F H 0.6071 0.0017 0.4828 0.071 Uiso 0.50 1 calc PR B 2
C16 C 0.64655(19) -0.1514(3) 0.7274(4) 0.0441(10) Uani 1 1 d D . .
H16A H 0.6799 -0.1837 0.8026 0.053 Uiso 1 1 calc R B 1
H16B H 0.6126 -0.2043 0.6758 0.053 Uiso 1 1 calc R B 1
C17 C 0.6007(4) -0.0663(5) 0.7480(8) 0.0441(10) Uani 0.50 1 d PD B 1
H17A H 0.5630 -0.0411 0.6727 0.066 Uiso 0.50 1 calc PR B 1
H17B H 0.6341 -0.0103 0.7910 0.066 Uiso 0.50 1 calc PR B 1
H17C H 0.5757 -0.0932 0.7934 0.066 Uiso 0.50 1 calc PR B 1
C17' C 0.5767(3) -0.0991(7) 0.7098(8) 0.0441(10) Uani 0.50 1 d PD B 2
H17D H 0.5887 -0.0331 0.7499 0.066 Uiso 0.50 1 calc PR B 2
H17E H 0.5492 -0.1411 0.7416 0.066 Uiso 0.50 1 calc PR B 2
H17F H 0.5456 -0.0883 0.6261 0.066 Uiso 0.50 1 calc PR B 2

loop_
_atom_site_aniso_label
_atom_site_aniso_U_11
_atom_site_aniso_U_22
_atom_site_aniso_U_33
_atom_site_aniso_U_23
_atom_site_aniso_U_13
_atom_site_aniso_U_12
Cu1 0.0165(3) 0.0242(3) 0.0152(3) 0.000 0.0084(2) 0.000
S1 0.0188(4) 0.0291(4) 0.0124(3) -0.0019(3) 0.0050(3) 0.0001(3)
O1 0.0230(11) 0.0346(13) 0.0153(10) -0.0019(9) 0.0115(9) -0.0066(9)
N1 0.0154(11) 0.0179(12) 0.0171(12) 0.0014(10) 0.0052(10) 0.0009(9)
N2 0.0184(13) 0.0334(16) 0.0236(14) -0.0006(12) 0.0059(11) -0.0077(11)
C1 0.0163(13) 0.0194(14) 0.0137(13) 0.0014(11) 0.0049(11) 0.0033(11)
C2 0.0128(13) 0.0243(15) 0.0143(13) 0.0006(11) 0.0058(11) 0.0030(11)
C3 0.0172(14) 0.0277(16) 0.0138(13) 0.0030(12) 0.0064(12) 0.0026(12)
C4 0.0173(14) 0.0291(17) 0.0214(15) 0.0063(13) 0.0103(13) 0.0009(12)
C5 0.0148(13) 0.0230(15) 0.0193(14) 0.0029(12) 0.0067(12) 0.0004(11)
C6 0.0188(14) 0.0254(16) 0.0143(13) 0.0005(12) 0.0050(12) -0.0024(12)
C7 0.0147(13) 0.0223(15) 0.0168(14) 0.0005(11) 0.0073(11) 0.0006(11)
C8 0.0181(14) 0.0246(16) 0.0173(14) 0.0006(12) 0.0040(12) 0.0023(12)
C9 0.0178(14) 0.0206(15) 0.0153(13) 0.0010(11) 0.0031(12) 0.0020(11)
C10 0.0226(15) 0.0259(16) 0.0198(15) 0.0032(13) 0.0046(13) -0.0042(13)
C11 0.0272(17) 0.0327(19) 0.0241(16) 0.0053(14) 0.0033(14) -0.0111(14)
C12 0.0343(19) 0.037(2) 0.0200(16) -0.0008(14) -0.0002(15) -0.0152(16)
C13 0.0332(18) 0.0335(19) 0.0150(14) -0.0015(13) 0.0035(14) -0.0057(15)
C14 0.0264(18) 0.043(2) 0.0273(18) -0.0085(16) 0.0009(15) -0.0072(16)
C15 0.029(4) 0.044(4) 0.023(3) -0.010(3) 0.007(3) -0.013(3)
C15' 0.064(6) 0.040(5) 0.024(4) -0.004(3) 0.006(4) -0.003(4)
C16 0.0158(14) 0.064(2) 0.044(2) 0.0208(18) 0.0054(14) -0.0123(14)
C17 0.0158(14) 0.064(2) 0.044(2) 0.0208(18) 0.0054(14) -0.0123(14)
C17' 0.0158(14) 0.064(2) 0.044(2) 0.0208(18) 0.0054(14) -0.0123(14)

loop_
_atom_type_symbol
_atom_type_description
_atom_type_scat_dispersion_real
_atom_type_scat_dispersion_imag
_atom_type_scat_source
C C 0.0033 0.0016 'International Tables Vol C Tables 4.2.6.8 and 6.1.1.4'
H H 0.0000 0.0000 'International Tables Vol C Tables 4.2.6.8 and 6.1.1.4'
N N 0.0061 0.0033 'International Tables Vol C Tables 4.2.6.8 and 6.1.1.4'
O O 0.0106 0.0060 'International Tables Vol C Tables 4.2.6.8 and 6.1.1.4'
S S 0.1246 0.1234 'International Tables Vol C Tables 4.2.6.8 and 6.1.1.4'
Cu Cu 0.3201 1.2651 'International Tables Vol C Tables 4.2.6.8 and 6.1.1.4'

loop_
_geom_angle_atom_site_label_1
_geom_angle_atom_site_label_2
_geom_angle_atom_site_label_3
_geom_angle
_geom_angle_site_symmetry_1
_geom_angle_site_symmetry_3
O1 Cu1 O1 153.31(15) . 2_756
O1 Cu1 N1 93.49(10) . 2_756
O1 Cu1 N1 92.42(10) 2_756 2_756
O1 Cu1 N1 92.42(10) . .
O1 Cu1 N1 93.49(10) 2_756 .
N1 Cu1 N1 154.17(15) 2_756 .
C8 S1 C1 89.82(15) . .
C7 O1 Cu1 126.16(19) . .
C1 N1 C9 111.9(3) . .
C1 N1 Cu1 122.5(2) . .
C9 N1 Cu1 125.5(2) . .
C5 N2 C16 121.5(3) . .
C5 N2 C14 121.4(3) . .
C16 N2 C14 117.1(3) . .
N1 C1 C2 126.3(3) . .
N1 C1 S1 113.8(2) . .
C2 C1 S1 119.9(2) . .
C3 C2 C7 117.6(3) . .
C3 C2 C1 120.6(3) . .
C7 C2 C1 121.8(3) . .
C4 C3 C2 123.3(3) . .
C4 C3 H3 118.4 . .
C2 C3 H3 118.4 . .
C3 C4 C5 119.8(3) . .
C3 C4 H4 120.1 . .
C5 C4 H4 120.1 . .
N2 C5 C6 121.3(3) . .
N2 C5 C4 121.1(3) . .
C6 C5 C4 117.7(3) . .
C5 C6 C7 123.1(3) . .
C5 C6 H6 118.5 . .
C7 C6 H6 118.5 . .
O1 C7 C6 117.5(3) . .
O1 C7 C2 124.0(3) . .
C6 C7 C2 118.5(3) . .
C9 C8 C13 121.3(3) . .
C9 C8 S1 110.3(2) . .
C13 C8 S1 128.4(3) . .
C8 C9 C10 120.1(3) . .
C8 C9 N1 114.1(3) . .
C10 C9 N1 125.8(3) . .
C11 C10 C9 118.8(3) . .
C11 C10 H10 120.6 . .
C9 C10 H10 120.6 . .
C10 C11 C12 120.7(3) . .
C10 C11 H11 119.6 . .
C12 C11 H11 119.6 . .
C13 C12 C11 120.9(3) . .
C13 C12 H12 119.5 . .
C11 C12 H12 119.5 . .
C12 C13 C8 118.2(3) . .
C12 C13 H13 120.9 . .
C8 C13 H13 120.9 . .
N2 C14 C15 116.4(4) . .
N2 C14 C15' 111.9(4) . .
C15 C14 C15' 131.6(5) . .
N2 C14 H14A 108.2 . .
C15 C14 H14A 108.2 . .
C15' C14 H14A 56.9 . .
N2 C14 H14B 108.2 . .
C15 C14 H14B 108.2 . .
C15' C14 H14B 51.7 . .
H14A C14 H14B 107.3 . .
C14 C15 H15A 109.5 . .
C14 C15 H15B 109.5 . .
C14 C15 H15C 109.5 . .
C14 C15' H15D 109.5 . .
C14 C15' H15E 109.5 . .
H15D C15' H15E 109.5 . .
C14 C15' H15F 109.5 . .
H15D C15' H15F 109.5 . .
H15E C15' H15F 109.5 . .
N2 C16 C17' 118.0(4) . .
N2 C16 C17 108.8(4) . .
C17' C16 C17 25.5(4) . .
N2 C16 H16A 109.9 . .
C17' C16 H16A 122.1 . .
C17 C16 H16A 109.9 . .
N2 C16 H16B 109.9 . .
C17' C16 H16B 84.4 . .
C17 C16 H16B 109.9 . .
H16A C16 H16B 108.3 . .
C16 C17 H17A 109.5 . .
C16 C17 H17B 109.5 . .
C16 C17 H17C 109.5 . .
C16 C17' H17D 109.5 . .
C16 C17' H17E 109.5 . .
H17D C17' H17E 109.5 . .
C16 C17' H17F 109.5 . .
H17D C17' H17F 109.5 . .
H17E C17' H17F 109.5 . .

loop_
_geom_bond_atom_site_label_1
_geom_bond_atom_site_label_2
_geom_bond_distance
_geom_bond_site_symmetry_2
Cu1 O1 1.876(2) .
Cu1 O1 1.876(2) 2_756
Cu1 N1 1.980(3) 2_756
Cu1 N1 1.980(3) .
S1 C8 1.730(3) .
S1 C1 1.752(3) .
O1 C7 1.309(4) .
N1 C1 1.320(4) .
N1 C9 1.398(4) .
N2 C5 1.370(4) .
N2 C16 1.447(5) .
N2 C14 1.457(5) .
C1 C2 1.432(4) .
C2 C3 1.405(4) .
C2 C7 1.426(4) .
C3 C4 1.366(4) .
C3 H3 0.9500 .
C4 C5 1.418(4) .
C4 H4 0.9500 .
C5 C6 1.393(4) .
C6 C7 1.401(4) .
C6 H6 0.9500 .
C8 C9 1.389(4) .
C8 C13 1.395(4) .
C9 C10 1.392(4) .
C10 C11 1.380(5) .
C10 H10 0.9500 .
C11 C12 1.399(5) .
C11 H11 0.9500 .
C12 C13 1.375(5) .
C12 H12 0.9500 .
C13 H13 0.9500 .
C14 C15 1.502(4) .
C14 C15' 1.502(5) .
C14 H14A 0.9900 .
C14 H14B 0.9900 .
C15 H15A 0.9800 .
C15 H15B 0.9800 .
C15 H15C 0.9800 .
C15' H15D 0.9800 .
C15' H15E 0.9800 .
C15' H15F 0.9800 .
C16 C17' 1.474(5) .
C16 C17 1.534(5) .
C16 H16A 0.9900 .
C16 H16B 0.9900 .
C17 H17A 0.9800 .
C17 H17B 0.9800 .
C17 H17C 0.9800 .
C17' H17D 0.9800 .
C17' H17E 0.9800 .
C17' H17F 0.9800 .

loop_
_geom_torsion_atom_site_label_1
_geom_torsion_atom_site_label_2
_geom_torsion_atom_site_label_3
_geom_torsion_atom_site_label_4
_geom_torsion
_geom_torsion_site_symmetry_1
O1 Cu1 O1 C7 73.6(2) 2_756
N1 Cu1 O1 C7 176.0(3) 2_756
N1 Cu1 O1 C7 -29.1(3) .
O1 Cu1 N1 C1 20.6(2) .
O1 Cu1 N1 C1 -133.3(2) 2_756
N1 Cu1 N1 C1 123.8(2) 2_756
O1 Cu1 N1 C9 -164.3(2) .
O1 Cu1 N1 C9 41.7(2) 2_756
N1 Cu1 N1 C9 -61.2(2) 2_756
C9 N1 C1 C2 177.4(3) .
Cu1 N1 C1 C2 -6.9(4) .
C9 N1 C1 S1 -1.2(3) .
Cu1 N1 C1 S1 174.44(13) .
C8 S1 C1 N1 1.2(2) .
C8 S1 C1 C2 -177.6(3) .
N1 C1 C2 C3 173.3(3) .
S1 C1 C2 C3 -8.2(4) .
N1 C1 C2 C7 -7.9(5) .
S1 C1 C2 C7 170.6(2) .
C7 C2 C3 C4 0.2(5) .
C1 C2 C3 C4 179.0(3) .
C2 C3 C4 C5 1.4(5) .
C16 N2 C5 C6 -179.9(3) .
C14 N2 C5 C6 3.0(5) .
C16 N2 C5 C4 0.3(5) .
C14 N2 C5 C4 -176.7(3) .
C3 C4 C5 N2 177.2(3) .
C3 C4 C5 C6 -2.5(5) .
N2 C5 C6 C7 -177.6(3) .
C4 C5 C6 C7 2.2(5) .
Cu1 O1 C7 C6 -157.2(2) .
Cu1 O1 C7 C2 23.4(4) .
C5 C6 C7 O1 179.9(3) .
C5 C6 C7 C2 -0.6(5) .
C3 C2 C7 O1 178.8(3) .
C1 C2 C7 O1 0.0(5) .
C3 C2 C7 C6 -0.6(4) .
C1 C2 C7 C6 -179.4(3) .
C1 S1 C8 C9 -0.8(2) .
C1 S1 C8 C13 179.9(3) .
C13 C8 C9 C10 -0.9(5) .
S1 C8 C9 C10 179.7(2) .
C13 C8 C9 N1 179.6(3) .
S1 C8 C9 N1 0.2(3) .
C1 N1 C9 C8 0.6(4) .
Cu1 N1 C9 C8 -174.9(2) .
C1 N1 C9 C10 -178.8(3) .
Cu1 N1 C9 C10 5.7(4) .
C8 C9 C10 C11 0.1(5) .
N1 C9 C10 C11 179.4(3) .
C9 C10 C11 C12 0.2(5) .
C10 C11 C12 C13 0.3(6) .
C11 C12 C13 C8 -1.1(6) .
C9 C8 C13 C12 1.4(5) .
S1 C8 C13 C12 -179.3(3) .
C5 N2 C14 C15 72.9(5) .
C16 N2 C14 C15 -104.3(5) .
C5 N2 C14 C15' -109.9(5) .
C16 N2 C14 C15' 72.9(6) .
C5 N2 C16 C17' 102.1(6) .
C14 N2 C16 C17' -80.7(6) .
C5 N2 C16 C17 76.1(5) .
C14 N2 C16 C17 -106.7(5) .
